data_2214605
loop_
_publ_author_name
'Yan-Fang Lin'
'Guang-Xiang Zhong'
'Feng Xu'
'Wei-Xiao Hu'

_publ_section_title
;
 <i>N</i>-(4-Ethoxyphenyl)thiourea
;
_journal_coeditor_code CV2277
_journal_issue 8
_journal_name_full 'Acta Crystallographica Section E'
_journal_page_first o3549
_journal_page_last o3549
_journal_paper_doi 10.1107/S1600536807034654
_journal_volume 63
_journal_year 2007
_chemical_formula_iupac 'C9 H12 N2 O S'
_chemical_formula_moiety 'C9 H12 N2 O S'
_chemical_formula_sum 'C9 H12 N2 O S'
_chemical_formula_weight 196.27
_chemical_name_systematic
;
N-(4-Ethoxyphenyl)thiourea
;
_space_group_IT_number 15
_symmetry_cell_setting monoclinic
_symmetry_space_group_name_Hall '-C 2yc'
_symmetry_space_group_name_H-M 'C 1 2/c 1'
_atom_sites_solution_hydrogens geom
_atom_sites_solution_primary direct
_atom_sites_solution_secondary difmap
_audit_creation_method SHELXL-97
_cell_angle_alpha 90.00
_cell_angle_beta 97.4890(10)
_cell_angle_gamma 90.00
_cell_formula_units_Z 8
_cell_length_a 14.8450(19)
_cell_length_b 8.2482(11)
_cell_length_c 16.860(2)
_cell_measurement_reflns_used 3819
_cell_measurement_temperature 293(2)
_cell_measurement_theta_max 28.11
_cell_measurement_theta_min 2.77
_cell_volume 2046.8(4)
_computing_cell_refinement 'SAINT (Bruker, 2005)'
_computing_data_collection 'SMART (Bruker, 2005)'
_computing_data_reduction SAINT
_computing_molecular_graphics 'SHELXTL (Bruker, 2005)'
_computing_publication_material SHELXTL
_computing_structure_refinement 'SHELXL97 (Sheldrick, 1997)'
_computing_structure_solution 'SHELXS97 (Sheldrick, 1997)'
_diffrn_ambient_temperature 293(2)
_diffrn_measured_fraction_theta_full 0.986
_diffrn_measured_fraction_theta_max 0.986
_diffrn_measurement_device_type 'Bruker SMART APEXII CCD area-detector'
_diffrn_measurement_method '\f and \w'
_diffrn_radiation_monochromator graphite
_diffrn_radiation_source 'fine-focus sealed tube'
_diffrn_radiation_type MoK\a
_diffrn_radiation_wavelength 0.71073
_diffrn_reflns_av_R_equivalents 0.0164
_diffrn_reflns_av_sigmaI/netI 0.0186
_diffrn_reflns_limit_h_max 19
_diffrn_reflns_limit_h_min -17
_diffrn_reflns_limit_k_max 10
_diffrn_reflns_limit_k_min -10
_diffrn_reflns_limit_l_max 21
_diffrn_reflns_limit_l_min -19
_diffrn_reflns_number 6278
_diffrn_reflns_theta_full 27.50
_diffrn_reflns_theta_max 27.50
_diffrn_reflns_theta_min 2.44
_exptl_absorpt_coefficient_mu 0.279
_exptl_absorpt_correction_T_max 0.9493
_exptl_absorpt_correction_T_min 0.9209
_exptl_absorpt_correction_type multi-scan
_exptl_absorpt_process_details '(SADABS; Sheldrick, 1996)'
_exptl_crystal_colour colourless
_exptl_crystal_density_diffrn 1.274
_exptl_crystal_density_method 'not measured'
_exptl_crystal_description prismatic
_exptl_crystal_F_000 832
_exptl_crystal_size_max 0.30
_exptl_crystal_size_mid 0.25
_exptl_crystal_size_min 0.15
_refine_diff_density_max 0.221
_refine_diff_density_min -0.201
_refine_ls_extinction_coef 0.0053(7)
_refine_ls_extinction_expression Fc^*^=kFc[1+0.001xFc^2^\l^3^/sin(2\q)]^-1/4^
_refine_ls_extinction_method SHELXL97
_refine_ls_goodness_of_fit_ref 1.058
_refine_ls_hydrogen_treatment mixed
_refine_ls_matrix_type full
_refine_ls_number_parameters 132
_refine_ls_number_reflns 2313
_refine_ls_number_restraints 3
_refine_ls_restrained_S_all 1.058
_refine_ls_R_factor_all 0.0366
_refine_ls_R_factor_gt 0.0328
_refine_ls_shift/su_max 0.001
_refine_ls_shift/su_mean 0.000
_refine_ls_structure_factor_coef Fsqd
_refine_ls_weighting_details 'calc w=1/[\s^2^(Fo^2^)+(0.0558P)^2^+0.628P] where P=(Fo^2^+2Fc^2^)/3'
_refine_ls_weighting_scheme calc
_refine_ls_wR_factor_gt 0.0902
_refine_ls_wR_factor_ref 0.0937
_reflns_number_gt 2082
_reflns_number_total 2313
_reflns_threshold_expression I>2\s(I)
_cod_data_source_file cv2277.cif
_cod_data_source_block I
_cod_original_sg_symbol_H-M 'C 2/c'
_cod_database_code 2214605
_cod_database_fobs_code 2214605

loop_
_symmetry_equiv_pos_as_xyz
'x, y, z'
'-x, y, -z+1/2'
'x+1/2, y+1/2, z'
'-x+1/2, y+1/2, -z+1/2'
'-x, -y, -z'
'x, -y, z-1/2'
'-x+1/2, -y+1/2, -z'
'x+1/2, -y+1/2, z-1/2'

loop_
_atom_site_type_symbol
_atom_site_label
_atom_site_fract_x
_atom_site_fract_y
_atom_site_fract_z
_atom_site_U_iso_or_equiv
_atom_site_adp_type
_atom_site_calc_flag
_atom_site_refinement_flags
_atom_site_occupancy
S S1 0.60518(2) 1.19209(4) 0.507891(19) 0.04179(14) Uani d . 1
O O1 0.64641(7) 0.45160(12) 0.19824(6) 0.0506(3) Uani d . 1
N N1 0.58619(7) 0.92414(14) 0.42155(7) 0.0415(3) Uani d D 1
H H1X 0.5372(10) 0.9124(19) 0.4426(9) 0.047(4) Uiso d D 1
N N2 0.71911(8) 1.06437(17) 0.41752(8) 0.0525(3) Uani d D 1
H H2X 0.7399(11) 0.9898(19) 0.3879(10) 0.058(5) Uiso d D 1
H H2Y 0.7562(10) 1.1336(19) 0.4382(10) 0.052(4) Uiso d D 1
C C1 0.60403(8) 0.80089(15) 0.36640(7) 0.0365(3) Uani d . 1
C C2 0.61645(9) 0.84100(16) 0.28852(8) 0.0411(3) Uani d . 1
H H2 0.6153 0.9492 0.2729 0.049 Uiso calc R 1
C C3 0.63050(9) 0.72167(16) 0.23422(7) 0.0415(3) Uani d . 1
H H3 0.6393 0.7497 0.1824 0.050 Uiso calc R 1
C C4 0.63154(9) 0.56007(15) 0.25676(7) 0.0387(3) Uani d . 1
C C5 0.61802(10) 0.51855(17) 0.33402(8) 0.0475(3) Uani d . 1
H H5 0.6179 0.4102 0.3493 0.057 Uiso calc R 1
C C6 0.60467(10) 0.63975(17) 0.38853(8) 0.0458(3) Uani d . 1
H H6 0.5961 0.6120 0.4405 0.055 Uiso calc R 1
C C7 0.62819(11) 0.28480(17) 0.21063(10) 0.0515(4) Uani d . 1
H H7A 0.5677 0.2719 0.2256 0.062 Uiso calc R 1
H H7B 0.6717 0.2415 0.2533 0.062 Uiso calc R 1
C C8 0.63544(13) 0.1967(2) 0.13409(10) 0.0625(4) Uani d . 1
H H8A 0.5950 0.2450 0.0916 0.094 Uiso calc R 1
H H8B 0.6193 0.0849 0.1398 0.094 Uiso calc R 1
H H8C 0.6967 0.2035 0.1218 0.094 Uiso calc R 1
C C9 0.63966(8) 1.05019(15) 0.44530(7) 0.0360(3) Uani d . 1

loop_
_atom_site_aniso_label
_atom_site_aniso_U_11
_atom_site_aniso_U_22
_atom_site_aniso_U_33
_atom_site_aniso_U_12
_atom_site_aniso_U_13
_atom_site_aniso_U_23
S1 0.0422(2) 0.0416(2) 0.0448(2) -0.01078(12) 0.01772(14) -0.01294(12)
O1 0.0699(7) 0.0407(5) 0.0453(5) -0.0050(5) 0.0236(5) -0.0091(4)
N1 0.0395(6) 0.0443(6) 0.0442(6) -0.0121(5) 0.0187(5) -0.0130(5)
N2 0.0418(6) 0.0594(8) 0.0607(7) -0.0188(6) 0.0236(5) -0.0276(6)
C1 0.0340(6) 0.0407(6) 0.0359(6) -0.0081(5) 0.0090(5) -0.0083(5)
C2 0.0492(7) 0.0360(6) 0.0389(6) -0.0021(5) 0.0085(5) -0.0001(5)
C3 0.0510(7) 0.0435(7) 0.0309(6) -0.0015(5) 0.0096(5) 0.0005(5)
C4 0.0412(6) 0.0394(6) 0.0369(6) -0.0037(5) 0.0105(5) -0.0062(5)
C5 0.0652(9) 0.0365(7) 0.0434(7) -0.0064(6) 0.0165(6) 0.0000(5)
C6 0.0595(8) 0.0458(7) 0.0349(6) -0.0098(6) 0.0159(6) -0.0013(5)
C7 0.0559(8) 0.0419(7) 0.0601(9) -0.0089(6) 0.0204(7) -0.0099(6)
C8 0.0717(11) 0.0540(9) 0.0624(10) -0.0081(8) 0.0116(8) -0.0210(7)
C9 0.0368(6) 0.0392(6) 0.0334(6) -0.0065(5) 0.0096(4) -0.0037(5)

loop_
_atom_type_symbol
_atom_type_description
_atom_type_scat_dispersion_real
_atom_type_scat_dispersion_imag
_atom_type_scat_source
C C 0.0033 0.0016 'International Tables Vol C Tables 4.2.6.8 and 6.1.1.4'
H H 0.0000 0.0000 'International Tables Vol C Tables 4.2.6.8 and 6.1.1.4'
N N 0.0061 0.0033 'International Tables Vol C Tables 4.2.6.8 and 6.1.1.4'
O O 0.0106 0.0060 'International Tables Vol C Tables 4.2.6.8 and 6.1.1.4'
S S 0.1246 0.1234 'International Tables Vol C Tables 4.2.6.8 and 6.1.1.4'

loop_
_geom_angle_atom_site_label_1
_geom_angle_atom_site_label_2
_geom_angle_atom_site_label_3
_geom_angle
C4 O1 C7 118.29(10)
C9 N1 C1 126.59(10)
C9 N1 H1X 117.9(11)
C1 N1 H1X 115.5(11)
C9 N2 H2X 122.4(11)
C9 N2 H2Y 118.6(11)
H2X N2 H2Y 117.1(16)
C6 C1 C2 119.18(11)
C6 C1 N1 120.38(11)
C2 C1 N1 120.36(11)
C3 C2 C1 120.52(12)
C3 C2 H2 119.7
C1 C2 H2 119.7
C2 C3 C4 120.13(11)
C2 C3 H3 119.9
C4 C3 H3 119.9
O1 C4 C3 115.32(11)
O1 C4 C5 124.86(12)
C3 C4 C5 119.83(12)
C4 C5 C6 119.62(12)
C4 C5 H5 120.2
C6 C5 H5 120.2
C1 C6 C5 120.71(12)
C1 C6 H6 119.6
C5 C6 H6 119.6
O1 C7 C8 107.86(13)
O1 C7 H7A 110.1
C8 C7 H7A 110.1
O1 C7 H7B 110.1
C8 C7 H7B 110.1
H7A C7 H7B 108.4
C7 C8 H8A 109.5
C7 C8 H8B 109.5
H8A C8 H8B 109.5
C7 C8 H8C 109.5
H8A C8 H8C 109.5
H8B C8 H8C 109.5
N2 C9 N1 118.82(11)
N2 C9 S1 120.74(10)
N1 C9 S1 120.42(9)

loop_
_geom_bond_atom_site_label_1
_geom_bond_atom_site_label_2
_geom_bond_distance
S1 C9 1.6989(12)
O1 C4 1.3708(15)
O1 C7 1.4228(17)
N1 C9 1.3374(16)
N1 C1 1.4255(15)
N1 H1X 0.855(13)
N2 C9 1.3297(16)
N2 H2X 0.874(14)
N2 H2Y 0.836(14)
C1 C6 1.3802(19)
C1 C2 1.3895(18)
C2 C3 1.3785(18)
C2 H2 0.9300
C3 C4 1.3855(18)
C3 H3 0.9300
C4 C5 1.3866(18)
C5 C6 1.3894(19)
C5 H5 0.9300
C6 H6 0.9300
C7 C8 1.497(2)
C7 H7A 0.9700
C7 H7B 0.9700
C8 H8A 0.9599
C8 H8B 0.9599
C8 H8C 0.9599

loop_
_geom_hbond_atom_site_label_D
_geom_hbond_atom_site_label_H
_geom_hbond_atom_site_label_A
_geom_hbond_site_symmetry_A
_geom_hbond_distance_DH
_geom_hbond_distance_HA
_geom_hbond_distance_DA
_geom_hbond_angle_DHA
N1 H1X S1 5_676 0.855(13) 2.523(14) 3.3594(11) 166.0(14)
N2 H2X O1 4_655 0.874(14) 2.386(16) 3.1105(15) 140.5(14)
N2 H2Y S1 7_676 0.836(14) 2.578(14) 3.4008(13) 168.3(15)

loop_
_geom_torsion_atom_site_label_1
_geom_torsion_atom_site_label_2
_geom_torsion_atom_site_label_3
_geom_torsion_atom_site_label_4
_geom_torsion
C9 N1 C1 C6 123.61(15)
C9 N1 C1 C2 -59.64(19)
C6 C1 C2 C3 -0.9(2)
N1 C1 C2 C3 -177.68(12)
C1 C2 C3 C4 0.6(2)
C7 O1 C4 C3 -165.98(13)
C7 O1 C4 C5 14.0(2)
C2 C3 C4 O1 -179.75(12)
C2 C3 C4 C5 0.3(2)
O1 C4 C5 C6 179.21(13)
C3 C4 C5 C6 -0.8(2)
C2 C1 C6 C5 0.4(2)
N1 C1 C6 C5 177.14(13)
C4 C5 C6 C1 0.5(2)
C4 O1 C7 C8 171.20(13)
C1 N1 C9 N2 -1.7(2)
C1 N1 C9 S1 176.65(10)

loop_
_cod_related_entry_id
_cod_related_entry_database
_cod_related_entry_code
1 ChemSpider 745971
